data_7053741
loop_
_publ_author_name
'Hardacre, Christopher'
'Holbrey, John D.'
'Mullan, Claire L.'
'Nieuwenhuyzen, Mark'
'Reichert, W. Matthew'
'Seddon, Kenneth R.'
'Teat, Simon J.'

_publ_section_title
;
 Ionic liquid characteristics of 1-alkyl-n-cyanopyridinium and
 1-alkyl-n-(trifluoromethyl)pyridinium salts
;
_journal_issue 11
_journal_name_full 'New Journal of Chemistry'
_journal_page_first 1953
_journal_paper_doi 10.1039/b805063e
_journal_volume 32
_journal_year 2008
_chemical_formula_sum 'C10 H10 F6 N3 O4 S2'
_chemical_formula_weight 414.33
_chemical_name_systematic
;
1-Ethyl-4-cyanopyridinium bis{(trifluoromethyl)sulfonyl}amide
;
_space_group_IT_number 9
_symmetry_cell_setting monoclinic
_symmetry_space_group_name_Hall 'C -2yc'
_symmetry_space_group_name_H-M 'C 1 c 1'
_atom_sites_solution_hydrogens geom
_atom_sites_solution_primary direct
_atom_sites_solution_secondary difmap
_audit_creation_method SHELXL-97
_cell_angle_alpha 90.00
_cell_angle_beta 103.573(2)
_cell_angle_gamma 90.00
_cell_formula_units_Z 4
_cell_length_a 9.7224(12)
_cell_length_b 10.7874(14)
_cell_length_c 16.190(2)
_cell_measurement_temperature 193(2)
_cell_volume 1650.6(4)
_computing_cell_refinement 'Bruker SAINT v7.34a'
_computing_data_collection 'Bruker APEX2'
_computing_data_reduction 'Bruker SAINT v7.34a'
_computing_molecular_graphics 'Bruker SHELXTL'
_computing_publication_material 'Bruker SHELXTL'
_computing_structure_refinement 'SHELXL-97 (Sheldrick, 1997)'
_computing_structure_solution 'SHELXS-97 (Sheldrick, 1990)'
_diffrn_ambient_temperature 193(2)
_diffrn_measured_fraction_theta_full 0.996
_diffrn_measured_fraction_theta_max 0.996
_diffrn_measurement_device_type 'Bruker Platinum 200 CCD diffractometer'
_diffrn_measurement_method '\w rotation with narrow frames'
_diffrn_radiation_monochromator 'silicon 111'
_diffrn_radiation_source 'advanced light source station 11.3.1'
_diffrn_radiation_type 'synchrotron radiation'
_diffrn_radiation_wavelength 0.77490
_diffrn_reflns_av_R_equivalents 0.0644
_diffrn_reflns_av_sigmaI/netI 0.0849
_diffrn_reflns_limit_h_max 13
_diffrn_reflns_limit_h_min -13
_diffrn_reflns_limit_k_max 15
_diffrn_reflns_limit_k_min -15
_diffrn_reflns_limit_l_max 23
_diffrn_reflns_limit_l_min -23
_diffrn_reflns_number 11460
_diffrn_reflns_theta_full 33.66
_diffrn_reflns_theta_max 33.66
_diffrn_reflns_theta_min 2.82
_exptl_absorpt_coefficient_mu 0.408
_exptl_absorpt_correction_T_max 0.9604
_exptl_absorpt_correction_T_min 0.9413
_exptl_absorpt_correction_type empirical
_exptl_absorpt_process_details SADABS
_exptl_crystal_colour colourless
_exptl_crystal_density_diffrn 1.667
_exptl_crystal_density_method 'not measured'
_exptl_crystal_description block
_exptl_crystal_F_000 836
_exptl_crystal_size_max 0.15
_exptl_crystal_size_mid 0.12
_exptl_crystal_size_min 0.10
_refine_diff_density_max 0.755
_refine_diff_density_min -0.749
_refine_diff_density_rms 0.161
_refine_ls_abs_structure_details 'Flack H D (1983), Acta Cryst. A39, 876-881'
_refine_ls_abs_structure_Flack -0.04(17)
_refine_ls_extinction_method none
_refine_ls_goodness_of_fit_ref 1.275
_refine_ls_hydrogen_treatment geom
_refine_ls_matrix_type full
_refine_ls_number_parameters 215
_refine_ls_number_reflns 4950
_refine_ls_number_restraints 70
_refine_ls_restrained_S_all 1.370
_refine_ls_R_factor_all 0.1203
_refine_ls_R_factor_gt 0.1118
_refine_ls_shift/su_max 0.006
_refine_ls_shift/su_mean 0.001
_refine_ls_structure_factor_coef Fsqd
_refine_ls_weighting_details 'calc w=1/[\s^2^(Fo^2^)+(0.2000P)^2^+0.0000P] where P=(Fo^2^+2Fc^2^)/3'
_refine_ls_weighting_scheme calc
_refine_ls_wR_factor_gt 0.3035
_refine_ls_wR_factor_ref 0.3166
_reflns_number_gt 4268
_reflns_number_total 4950
_reflns_threshold_expression >2sigma(I)
_cod_data_source_file b805063esup1.cif
_cod_data_source_block 4
_cod_depositor_comments
;
The following automatic conversions were performed:

'_symmetry_cell_setting' value 'Monoclinic' changed to 'monoclinic'
according to /home/saulius/struct/CIF-dictionaries/cif_core.dic
dictionary named 'cif_core.dic' version 2.4.2 from 2011-04-26.

Automatic conversion script
Id: cif_fix_values 1891 2012-01-12 08:04:46Z andrius 
;
_cod_original_sg_symbol_H-M Cc
_cod_database_code 7053741

loop_
_symmetry_equiv_pos_as_xyz
'x, y, z'
'x, -y, z+1/2'
'x+1/2, y+1/2, z'
'x+1/2, -y+1/2, z+1/2'

loop_
_atom_site_aniso_label
_atom_site_aniso_U_11
_atom_site_aniso_U_22
_atom_site_aniso_U_33
_atom_site_aniso_U_23
_atom_site_aniso_U_13
_atom_site_aniso_U_12
S1 0.0498 0.0541 0.0546 0.0111 0.0187 0.0102
S2 0.0488 0.0564 0.0628 -0.0001 0.0149 0.0110
C1 0.1040 0.1130 0.0470 -0.0130 0.0200 -0.0180
C2 0.0590 0.1150 0.0550 0.0300 0.0190 0.0120
S3 0.0498 0.0541 0.0546 0.0111 0.0187 0.0102
S4 0.0488 0.0564 0.0628 -0.0001 0.0149 0.0110
C3 0.1040 0.1130 0.0470 -0.0130 0.0200 -0.0180
C4 0.0590 0.1150 0.0550 0.0300 0.0190 0.0120
N3 0.0427 0.0380 0.0530 -0.0092 0.0095 -0.0023
N4 0.0760 0.1080 0.0870 0.0540 0.0120 0.0010
C5 0.0660 0.0340 0.0800 -0.0130 0.0190 -0.0094
C6 0.0700 0.0370 0.0830 -0.0020 0.0220 0.0030
C7 0.0500 0.0430 0.0600 0.0060 0.0220 0.0016
C8 0.0770 0.0630 0.0770 0.0180 0.0350 0.0090
C9 0.0800 0.0420 0.0490 0.0001 0.0030 -0.0010
C10 0.0690 0.0344 0.0620 0.0015 -0.0130 -0.0064
C11 0.0510 0.0590 0.0530 -0.0080 -0.0020 0.0090
C12 0.0590 0.1000 0.0730 0.0230 0.0110 0.0060

loop_
_atom_site_label
_atom_site_type_symbol
_atom_site_thermal_displace_type
_atom_site_fract_x
_atom_site_fract_y
_atom_site_fract_z
_atom_site_occupancy
_atom_site_U_iso_or_equiv
S1 S Uani 0.79674 0.11023 0.26013 0.600 0.0518
S2 S Uani 0.53763 0.13680 0.14076 0.600 0.0557
F1 F Uiso 0.49910 0.11510 -0.02170 0.600 0.0940
F2 F Uiso 0.67590 0.23540 0.03930 0.600 0.1030
F3 F Uiso 0.70070 0.04760 0.05010 0.600 0.0810
F4 F Uiso 0.84820 0.02230 0.41360 0.600 0.0743
F5 F Uiso 0.62820 0.02560 0.35190 0.600 0.0910
F6 F Uiso 0.72010 0.19110 0.39440 0.600 0.0970
O1 O Uiso 0.81490 -0.00770 0.22870 0.600 0.0585
O2 O Uiso 0.92470 0.18620 0.28590 0.600 0.0640
O3 O Uiso 0.43930 0.23700 0.12600 0.600 0.0554
O4 O Uiso 0.50270 0.01890 0.15470 0.600 0.0591
N1 N Uiso 0.67430 0.19340 0.20890 0.600 0.0407
C1 C Uani 0.60060 0.13930 0.04560 0.600 0.0876
C2 C Uani 0.74470 0.08030 0.35900 0.600 0.0754
S3 S Uani 0.79674 0.11023 0.26013 0.400 0.0518
S4 S Uani 0.53763 0.13680 0.14076 0.400 0.0557
F7 F Uiso 0.72970 0.09110 0.04770 0.400 0.0810
F8 F Uiso 0.53500 0.06900 -0.01420 0.400 0.1240
F9 F Uiso 0.62810 0.25650 0.02690 0.400 0.0790
F10 F Uiso 0.67120 -0.03310 0.34830 0.400 0.1000
F11 F Uiso 0.85520 0.07840 0.42210 0.400 0.0760
F12 F Uiso 0.65010 0.15050 0.37250 0.400 0.0950
O5 O Uiso 0.87100 0.01100 0.24040 0.400 0.1060
O6 O Uiso 0.90200 0.21200 0.28980 0.400 0.0920
O7 O Uiso 0.50400 0.23400 0.18050 0.400 0.0930
O8 O Uiso 0.40600 0.03400 0.11620 0.400 0.1060
N2 N Uiso 0.64900 0.03700 0.18460 0.400 0.0740
C3 C Uani 0.60060 0.13930 0.04560 0.400 0.0876
C4 C Uani 0.74470 0.08030 0.35900 0.400 0.0754
N3 N Uani 0.21190 0.06400 0.24630 1.000 0.0448
N4 N Uani -0.06580 0.26210 -0.04500 1.000 0.0915
C5 C Uani 0.21390 0.18630 0.23930 1.000 0.0597
C6 C Uani 0.14250 0.24320 0.16450 1.000 0.0627
C7 C Uani 0.06970 0.16900 0.09890 1.000 0.0495
C8 C Uani -0.00560 0.22270 0.01970 1.000 0.0695
C9 C Uani 0.06540 0.04260 0.11030 1.000 0.0590
C10 C Uani 0.14040 -0.00750 0.18580 1.000 0.0598
C11 C Uani 0.28710 0.00530 0.32860 1.000 0.0567
C12 C Uani 0.18700 -0.00910 0.38550 1.000 0.0781
H1 H Uiso 0.14030 -0.09470 0.19410 1.000 0.0718
H2 H Uiso 0.01180 -0.00900 0.06690 1.000 0.0708
H3 H Uiso 0.14360 0.33080 0.15860 1.000 0.0752
H4 H Uiso 0.26410 0.23510 0.28550 1.000 0.0716
H5 H Uiso 0.23690 -0.04620 0.43950 1.000 0.1171
H6 H Uiso 0.10820 -0.06280 0.35810 1.000 0.1171
H7 H Uiso 0.15020 0.07250 0.39630 1.000 0.1171
H8 H Uiso 0.32410 -0.07690 0.31740 1.000 0.0680
H9 H Uiso 0.36810 0.05770 0.35680 1.000 0.0680

loop_
_atom_type_symbol
_atom_type_description
_atom_type_scat_dispersion_real
_atom_type_scat_dispersion_imag
_atom_type_scat_source
C C 0.0033 0.0016 'International Tables Vol C Tables 4.2.6.8 and 6.1.1.4'
H H 0.0000 0.0000 'International Tables Vol C Tables 4.2.6.8 and 6.1.1.4'
N N 0.0061 0.0033 'International Tables Vol C Tables 4.2.6.8 and 6.1.1.4'
O O 0.0106 0.0060 'International Tables Vol C Tables 4.2.6.8 and 6.1.1.4'
F F 0.0171 0.0103 'International Tables Vol C Tables 4.2.6.8 and 6.1.1.4'
S S 0.1246 0.1234 'International Tables Vol C Tables 4.2.6.8 and 6.1.1.4'

loop_
_geom_angle_atom_site_label_1
_geom_angle_atom_site_label_2
_geom_angle_atom_site_label_3
_geom_angle
_geom_angle_publ_flag
O1 S1 O2 116.19 yes
O1 S1 N1 118.35 yes
O1 S1 C2 104.14 yes
O2 S1 N1 108.64 yes
O2 S1 C2 103.99 yes
N1 S1 C2 103.56 yes
O3 S2 O4 123.89 yes
O3 S2 N1 103.71 yes
O3 S2 C1 101.31 yes
O4 S2 N1 115.87 yes
O4 S2 C1 108.01 yes
N1 S2 C1 100.82 yes
O5 S3 C4 109.72 yes
O6 S3 N2 153.86 yes
O6 S3 C4 99.09 yes
N2 S3 C4 100.05 yes
O5 S3 N2 83.17 yes
O5 S3 O6 106.80 yes
O7 S4 N2 123.40 yes
O7 S4 O8 112.50 yes
O8 S4 C3 101.73 yes
N2 S4 C3 93.47 yes
O7 S4 C3 125.91 yes
O8 S4 N2 93.49 yes
S1 N1 S2 122.75 yes
S3 N2 S4 110.78 yes
C10 N3 C11 118.52 yes
C5 N3 C11 118.83 yes
C5 N3 C10 122.55 yes
F1 C1 F2 115.16 yes
S2 C1 F3 108.93 yes
F2 C1 F3 100.06 yes
F1 C1 F3 106.57 yes
S2 C1 F2 113.39 yes
S2 C1 F1 111.69 yes
F5 C2 F6 101.86 yes
F4 C2 F6 108.15 yes
F4 C2 F5 111.39 yes
S1 C2 F6 108.99 yes
S1 C2 F4 110.21 yes
S1 C2 F5 115.69 yes
S4 C3 F8 115.71 yes
F7 C3 F9 97.77 yes
S4 C3 F9 109.61 yes
F7 C3 F8 94.95 yes
S4 C3 F7 118.47 yes
F8 C3 F9 118.64 yes
S3 C4 F12 114.51 yes
F10 C4 F12 100.08 yes
F11 C4 F12 112.29 yes
F10 C4 F11 112.71 yes
S3 C4 F10 106.52 yes
S3 C4 F11 110.25 yes
N3 C5 C6 120.01 yes
C5 C6 C7 118.30 no
C6 C7 C8 120.79 no
C6 C7 C9 119.70 no
C8 C7 C9 119.48 no
N4 C8 C7 177.81 yes
C7 C9 C10 118.72 no
N3 C10 C9 120.63 yes
N3 C11 C12 109.78 yes
N3 C5 H4 120.00 no
C6 C5 H4 120.00 no
C5 C6 H3 121.00 no
C7 C6 H3 121.00 no
C7 C9 H2 121.00 no
C10 C9 H2 121.00 no
N3 C10 H1 120.00 no
C9 C10 H1 120.00 no
N3 C11 H8 110.00 no
N3 C11 H9 110.00 no
C12 C11 H8 110.00 no
C12 C11 H9 110.00 no
H8 C11 H9 108.00 no
C11 C12 H5 110.00 no
C11 C12 H6 110.00 no
C11 C12 H7 109.00 no
H5 C12 H6 109.00 no
H5 C12 H7 109.00 no
H6 C12 H7 109.00 no

loop_
_geom_bond_atom_site_label_1
_geom_bond_atom_site_label_2
_geom_bond_distance
_geom_bond_publ_flag
S1 O1 1.3967 yes
S1 O2 1.4662 yes
S1 N1 1.5641 yes
S1 C2 1.8173 yes
S2 O3 1.4255 yes
S2 O4 1.3490 yes
S2 N1 1.6332 yes
S2 C1 1.7866 yes
S3 O6 1.5009 yes
S3 N2 1.8325 yes
S3 C4 1.8173 yes
S3 O5 1.3702 yes
S4 O8 1.6694 yes
S4 N2 1.5731 yes
S4 O7 1.3111 yes
S4 C3 1.7866 yes
F1 C1 1.3132 yes
F2 C1 1.2869 yes
F3 C1 1.3776 yes
F4 C2 1.3296 yes
F5 C2 1.2583 yes
F6 C2 1.3706 yes
F7 C3 1.3516 yes
F8 C3 1.2765 yes
F9 C3 1.3415 yes
F10 C4 1.4068 yes
F11 C4 1.2973 yes
F12 C4 1.2496 yes
N3 C5 1.3247 yes
N3 C10 1.3107 yes
N3 C11 1.5012 yes
N4 C8 1.1544 yes
C5 C6 1.3895 no
C6 C7 1.3845 no
C7 C8 1.4405 no
C7 C9 1.3779 no
C9 C10 1.3782 no
C11 C12 1.4969 no
C5 H4 0.9500 no
C6 H3 0.9500 no
C9 H2 0.9500 no
C10 H1 0.9500 no
C11 H8 0.9900 no
C11 H9 0.9900 no
C12 H5 0.9800 no
C12 H6 0.9800 no
C12 H7 0.9800 no

loop_
_geom_contact_atom_site_label_1
_geom_contact_atom_site_label_2
_geom_contact_distance
_geom_contact_site_symmetry_2
_geom_contact_publ_flag
S1 F3 3.3765 . no
S3 S2 2.8068 . no
S3 F7 3.3532 . no
S3 C1 3.5622 . no
S4 C2 3.6837 . no
S4 S1 2.8068 . no
S2 H1 3.1200 3_555 no
S4 H1 3.1200 3_555 no
F1 O4 3.0311 . no
F1 O3 2.9048 . no
F1 C12 3.2607 2_554 no
F1 F5 3.0451 2_554 no
F1 C11 3.0765 2_554 no
F2 O3 2.9627 . no
F2 N1 2.7866 . no
F2 N4 3.1402 1_655 no
F2 C8 3.1890 1_655 no
F3 N1 3.0756 . no
F3 F4 2.9994 2_554 no
F3 O1 2.9056 . no
F3 O4 2.8635 . no
F3 S1 3.3765 . no
F4 O1 2.9523 . no
F4 O2 2.9454 . no
F4 C8 3.2879 2_655 no
F4 F3 2.9994 2_555 no
F4 N4 3.2090 2_655 no
F5 O1 3.0169 . no
F5 C11 3.2559 . no
F5 O4 3.1399 . no
F5 N1 3.0536 . no
F5 F1 3.0451 2_555 no
F6 N1 2.9310 . no
F6 C12 3.2499 3_555 no
F6 O2 2.9471 . no
F6 N4 3.1975 4_555 no
F7 C7 3.3218 1_655 no
F7 C9 3.2250 1_655 no
F7 S1 3.3532 . no
F7 S2 2.7057 . no
F7 N2 2.5855 . no
F7 C8 3.0645 1_655 no
F8 S2 2.6076 . no
F8 N2 3.1674 . no
F8 C11 3.1701 2_554 no
F8 F10 2.8710 2_554 no
F8 O8 2.7231 . no
F9 S2 2.5691 . no
F9 O7 3.0178 . no
F10 F8 2.8710 2_555 no
F10 N2 2.7155 . no
F10 O5 2.9401 . no
F10 S1 2.5953 . no
F11 S1 2.5725 . no
F11 O6 2.7073 . no
F11 O5 3.0689 . no
F12 O6 3.1257 . no
F12 S1 2.5978 . no
F12 N4 2.8974 4_555 no
F1 H9 2.7900 2_554 no
F1 H5 2.5900 2_554 no
F1 H8 2.7900 2_554 no
F4 H2 2.6200 2_655 no
F5 H9 2.5700 . no
F8 H5 2.8300 2_554 no
F8 H9 2.7000 2_554 no
F9 H7 2.8500 4_554 no
F11 H2 2.5900 2_655 no
O1 F5 3.0169 . no
O1 O4 3.0040 . no
O1 C10 3.3954 1_655 no
O1 C6 3.2082 3_545 no
O1 F3 2.9056 . no
O1 F4 2.9523 . no
O2 C5 3.0774 1_655 no
O2 C12 3.4076 1_655 no
O2 F4 2.9454 . no
O2 F6 2.9471 . no
O2 C6 3.2678 1_655 no
O3 C10 3.3865 3_555 no
O3 C5 3.2176 . no
O3 F2 2.9627 . no
O3 C6 3.0926 . no
O3 F1 2.9048 . no
O4 F3 2.8635 . no
O4 F1 3.0311 . no
O4 O1 3.0040 . no
O4 C6 3.2583 3_545 no
O4 F5 3.1399 . no
O5 C12 3.4084 1_655 no
O5 F10 2.9401 . no
O5 C9 3.1613 1_655 no
O5 C2 2.6192 . no
O5 F11 3.0689 . no
O5 C10 2.9611 1_655 no
O6 F12 3.1257 . no
O6 F11 2.7073 . no
O6 C2 2.5331 . no
O6 C5 3.3324 1_655 no
O7 C5 3.2228 . no
O7 C10 3.0804 3_555 no
O7 C1 2.7674 . no
O7 S1 3.1342 . no
O7 F9 3.0178 . no
O8 N3 3.1572 . no
O8 F8 2.7231 . no
O8 C9 3.2917 . no
O8 C10 3.0829 . no
O8 C1 2.6817 . no
O1 H3 2.4900 3_545 no
O2 H7 2.7700 1_655 no
O2 H8 2.8300 3_555 no
O3 H1 2.7100 3_555 no
O4 H3 2.4400 3_545 no
O5 H6 2.7400 1_655 no
O6 H8 2.4700 3_555 no
O7 H1 2.2500 3_555 no
N1 F5 3.0536 . no
N1 F3 3.0756 . no
N1 F2 2.7866 . no
N1 F6 2.9310 . no
N1 C10 3.2559 3_555 no
N2 C6 3.1851 3_545 no
N2 F7 2.5855 . no
N2 F8 3.1674 . no
N2 F10 2.7155 . no
N2 C1 2.4508 . no
N2 C2 2.7970 . no
N3 O8 3.1572 . no
N4 F6 3.1975 4_454 no
N4 F2 3.1402 1_455 no
N4 F4 3.2090 2_454 no
N4 C11 3.3400 4_454 no
N4 F12 2.8974 4_454 no
N1 H1 2.3100 3_555 no
N2 H3 2.2600 3_545 no
N4 H9 2.5000 4_454 no
N4 H4 2.8500 4_454 no
C3 S1 3.5622 . no
C4 S2 3.6837 . no
C5 O2 3.0774 1_455 no
C5 O3 3.2176 . no
C5 O6 3.3324 1_455 no
C5 O7 3.2228 . no
C6 N2 3.1851 3_455 no
C6 O2 3.2678 1_455 no
C6 O3 3.0926 . no
C6 O1 3.2082 3_455 no
C6 O4 3.2583 3_455 no
C7 F7 3.3218 1_455 no
C8 F7 3.0645 1_455 no
C8 F2 3.1890 1_455 no
C8 F4 3.2879 2_454 no
C9 O8 3.2917 . no
C9 F7 3.2250 1_455 no
C9 O5 3.1613 1_455 no
C10 O1 3.3954 1_455 no
C10 O8 3.0829 . no
C10 O3 3.3865 3_445 no
C10 O5 2.9611 1_455 no
C10 O7 3.0804 3_445 no
C10 N1 3.2559 3_445 no
C11 F1 3.0764 2_555 no
C11 F5 3.2559 . no
C11 N4 3.3400 4_555 no
C11 F8 3.1701 2_555 no
C12 O2 3.4076 1_455 no
C12 F6 3.2499 3_445 no
C12 O5 3.4084 1_455 no
C12 F1 3.2607 2_555 no
C5 H7 3.0200 . no
C10 H6 2.9400 . no
H1 H8 2.3500 . no
H1 S2 3.1200 3_445 no
H1 O3 2.7100 3_445 no
H1 N1 2.3100 3_445 no
H1 S4 3.1200 3_445 no
H1 O7 2.2500 3_445 no
H2 F4 2.6200 2_454 no
H2 F11 2.5900 2_454 no
H3 O1 2.4900 3_455 no
H3 O4 2.4400 3_455 no
H3 N2 2.2600 3_455 no
H4 H9 2.3400 . no
H4 N4 2.8500 4_555 no
H5 F1 2.5900 2_555 no
H5 F8 2.8300 2_555 no
H6 C10 2.9400 . no
H6 O5 2.7400 1_455 no
H7 O2 2.7700 1_455 no
H7 C5 3.0200 . no
H7 F9 2.8500 4_455 no
H8 H1 2.3500 . no
H8 F1 2.7900 2_555 no
H8 O2 2.8300 3_445 no
H8 O6 2.4700 3_445 no
H9 F5 2.5700 . no
H9 H4 2.3400 . no
H9 F1 2.7900 2_555 no
H9 F8 2.7000 2_555 no
H9 N4 2.5000 4_555 no

loop_
_geom_torsion_atom_site_label_1
_geom_torsion_atom_site_label_2
_geom_torsion_atom_site_label_3
_geom_torsion_atom_site_label_4
_geom_torsion
_geom_torsion_publ_flag
O1 S1 N1 S2 20.97 no
O2 S1 N1 S2 156.31 no
C2 S1 N1 S2 -93.59 no
O1 S1 C2 F5 -64.35 no
O2 S1 C2 F5 173.52 no
N1 S1 C2 F5 60.01 no
O1 S1 C2 F6 -178.35 no
O2 S1 C2 F6 59.52 no
N1 S1 C2 F6 -53.99 no
O2 S1 C2 F4 -59.01 no
N1 S1 C2 F4 -172.52 no
O1 S1 C2 F4 63.12 no
N1 S2 C1 F2 -38.05 no
O4 S2 C1 F3 -49.55 no
N1 S2 C1 F3 72.41 no
O3 S2 C1 F3 178.92 no
O3 S2 C1 F2 68.47 no
O4 S2 C1 F2 -160.00 no
O3 S2 N1 S1 165.94 no
O4 S2 N1 S1 26.80 no
C1 S2 N1 S1 -89.46 no
O3 S2 C1 F1 -63.64 no
O4 S2 C1 F1 67.89 no
N1 S2 C1 F1 -170.15 no
C10 N3 C5 C6 -2.36 no
C11 N3 C5 C6 -178.56 no
C11 N3 C10 C9 177.61 no
C5 N3 C11 C12 91.22 no
C10 N3 C11 C12 -85.13 no
C5 N3 C10 C9 1.41 no
N3 C5 C6 C7 0.41 no
C5 C6 C7 C8 -179.65 no
C5 C6 C7 C9 2.39 no
C8 C7 C9 C10 178.69 no
C6 C7 C9 C10 -3.33 no
C7 C9 C10 N3 1.48 no
